data_7057409
loop_
_publ_author_name
'Lobana, Tarlok S.'
'Aulakh, Jaspreet K.'
'Sood, Heena'
'Arora, Daljit S.'
'Garcia-Santos, Isabel'
'Kaur, Manpreet'
'Duff, Courtney E.'
'Jasinski, Jerry P.'

_publ_section_title
;
 Synthesis, structures and antimicrobial activity of copper derivatives of
 N-substituted imidazolidine-2-thiones: unusual bio-activity against
 Staphylococcus epidermidis and Enterococcus faecalis
;
_journal_issue 12
_journal_name_full 'New Journal of Chemistry'
_journal_page_first 9886
_journal_paper_doi 10.1039/C8NJ00206A
_journal_volume 42
_journal_year 2018
_chemical_formula_moiety 'C42 H42 Cl Cu N2 P2 S'
_chemical_formula_sum 'C42 H42 Cl Cu N2 P2 S'
_chemical_formula_weight 767.76
_space_group_crystal_system monoclinic
_space_group_IT_number 14
_space_group_name_Hall '-P 2yn'
_space_group_name_H-M_alt 'P 1 21/n 1'
_symmetry_space_group_name_Hall '-P 2yn'
_symmetry_space_group_name_H-M 'P 1 21/n 1'
_atom_sites_solution_hydrogens geom
_atom_sites_solution_primary direct
_audit_creation_date 2015-07-16
_audit_creation_method
;
Olex2 1.2
(compiled 2015.01.26 svn.r3150 for OlexSys, GUI svn.r4998)
;
_audit_update_record
;
2018-01-05 deposited with the CCDC.
2018-04-17 downloaded from the CCDC.
;
_cell_angle_alpha 90
_cell_angle_beta 105.560(4)
_cell_angle_gamma 90
_cell_formula_units_Z 4
_cell_length_a 13.0220(4)
_cell_length_b 20.5063(5)
_cell_length_c 14.8412(5)
_cell_measurement_reflns_used 8531
_cell_measurement_temperature 173(2)
_cell_measurement_theta_max 32.1780
_cell_measurement_theta_min 3.7480
_cell_volume 3817.8(2)
_computing_cell_refinement
;
CrysAlisPro, Agilent Technologies,
Version 1.171.37.34 (release 22-05-2014 CrysAlis171 .NET)
(compiled May 22 2014,16:03:01)
;
_computing_data_collection
;
CrysAlisPro, Agilent Technologies,
Version 1.171.37.34 (release 22-05-2014 CrysAlis171 .NET)
(compiled May 22 2014,16:03:01)
;
_computing_data_reduction
;
CrysAlisPro, Agilent Technologies,
Version 1.171.37.34 (release 22-05-2014 CrysAlis171 .NET)
(compiled May 22 2014,16:03:01)
;
_computing_molecular_graphics 'Olex2 (Dolomanov et al., 2009)'
_computing_publication_material 'Olex2 (Dolomanov et al., 2009)'
_computing_structure_refinement 'ShelXL (Sheldrick, 2008)'
_computing_structure_solution
;
Superflip (Palatinus & Chapuis, 2007;Palatinus & van der Lee, 2008;
Palatinus et al., 2012)
;
_diffrn_ambient_temperature 173(2)
_diffrn_detector 'CCD plate'
_diffrn_detector_area_resol_mean 16.0416
_diffrn_detector_type Eos
_diffrn_measured_fraction_theta_full 0.996
_diffrn_measured_fraction_theta_max 0.902
_diffrn_measurement_details
;
#__ type_ start__ end____ width___ exp.time_
  1 omega   -3.00   88.00   1.0000    7.1700
omega____ theta____ kappa____ phi______ frames
    -       25.9925   19.0000   60.0000 91

#__ type_ start__ end____ width___ exp.time_
  2 omega   19.00   49.00   1.0000    7.1700
omega____ theta____ kappa____ phi______ frames
    -       25.9925   57.0000 -180.0000 30

#__ type_ start__ end____ width___ exp.time_
  3 omega  -48.00  -21.00   1.0000    7.1700
omega____ theta____ kappa____ phi______ frames
    -      -23.6487  -57.0000 -120.0000 27

#__ type_ start__ end____ width___ exp.time_
  4 omega  -45.00  -18.00   1.0000    7.1700
omega____ theta____ kappa____ phi______ frames
    -      -23.6487  -77.0000  150.0000 27

#__ type_ start__ end____ width___ exp.time_
  5 omega   53.00   99.00   1.0000    7.1700
omega____ theta____ kappa____ phi______ frames
    -       25.9925 -178.0000  -60.0000 46

#__ type_ start__ end____ width___ exp.time_
  6 omega  -44.00   55.00   1.0000    7.1700
omega____ theta____ kappa____ phi______ frames
    -       25.9925  -19.0000 -150.0000 99
;
_diffrn_measurement_device 'four-circle diffractometer'
_diffrn_measurement_device_type 'Agilent, Eos, Gemini'
_diffrn_measurement_method '\w scans'
_diffrn_orient_matrix_UB_11 0.0540980000
_diffrn_orient_matrix_UB_12 0.0092784000
_diffrn_orient_matrix_UB_13 0.0178095000
_diffrn_orient_matrix_UB_21 -0.0104674000
_diffrn_orient_matrix_UB_22 0.0098775000
_diffrn_orient_matrix_UB_23 0.0424940000
_diffrn_orient_matrix_UB_31 0.0125373000
_diffrn_orient_matrix_UB_32 -0.0318328000
_diffrn_orient_matrix_UB_33 0.0184007000
_diffrn_radiation_monochromator graphite
_diffrn_radiation_probe x-ray
_diffrn_radiation_type MoK\a
_diffrn_radiation_wavelength 0.71073
_diffrn_reflns_av_R_equivalents 0.0352
_diffrn_reflns_av_unetI/netI 0.0483
_diffrn_reflns_Laue_measured_fraction_full 0.996
_diffrn_reflns_Laue_measured_fraction_max 0.902
_diffrn_reflns_limit_h_max 17
_diffrn_reflns_limit_h_min -18
_diffrn_reflns_limit_k_max 30
_diffrn_reflns_limit_k_min -30
_diffrn_reflns_limit_l_max 17
_diffrn_reflns_limit_l_min -22
_diffrn_reflns_number 31662
_diffrn_reflns_point_group_measured_fraction_full 0.996
_diffrn_reflns_point_group_measured_fraction_max 0.902
_diffrn_reflns_theta_full 26.000
_diffrn_reflns_theta_max 32.779
_diffrn_reflns_theta_min 3.018
_diffrn_source 'Enhance (Mo) X-ray Source'
_exptl_absorpt_coefficient_mu 0.813
_exptl_absorpt_correction_T_max 1.00000
_exptl_absorpt_correction_T_min 0.89146
_exptl_absorpt_correction_type multi-scan
_exptl_absorpt_process_details
;
CrysAlisPro, Agilent Technologies,
Version 1.171.37.34 (release 22-05-2014 CrysAlis171 .NET)
(compiled May 22 2014,16:03:01)
Empirical absorption correction using spherical harmonics,
 implemented in SCALE3 ABSPACK scaling algorithm.
;
_exptl_crystal_colour colourless
_exptl_crystal_colour_primary colourless
_exptl_crystal_density_diffrn 1.336
_exptl_crystal_description prism
_exptl_crystal_F_000 1600
_exptl_crystal_size_max 0.52
_exptl_crystal_size_mid 0.24
_exptl_crystal_size_min 0.22
_refine_diff_density_max 0.987
_refine_diff_density_min -0.487
_refine_diff_density_rms 0.071
_refine_ls_extinction_method none
_refine_ls_goodness_of_fit_ref 1.064
_refine_ls_hydrogen_treatment constr
_refine_ls_matrix_type full
_refine_ls_number_parameters 443
_refine_ls_number_reflns 12752
_refine_ls_number_restraints 0
_refine_ls_restrained_S_all 1.064
_refine_ls_R_factor_all 0.0722
_refine_ls_R_factor_gt 0.0468
_refine_ls_shift/su_max 0.001
_refine_ls_shift/su_mean 0.000
_refine_ls_structure_factor_coef Fsqd
_refine_ls_weighting_details 'w=1/[\s^2^(Fo^2^)+(0.0395P)^2^+1.9647P] where P=(Fo^2^+2Fc^2^)/3'
_refine_ls_weighting_scheme calc
_refine_ls_wR_factor_gt 0.1005
_refine_ls_wR_factor_ref 0.1152
_reflns_Friedel_coverage 0.000
_reflns_number_gt 9523
_reflns_number_total 12752
_reflns_threshold_expression 'I > 2\s(I)'
_cod_data_source_file c8nj00206a2.cif
_cod_data_source_block tsl-435
_cod_depositor_comments 'Adding full bibliography for 7057409--7057420.cif.'
_cod_database_code 7057409
_shelxl_version_number 2014/6
_chemical_oxdiff_formula 'C30 H39 N4 S2 P Cl Cu'
_chemical_oxdiff_usercomment 'Lobana's TSL-435'
_shelx_space_group_comment
;
The symmetry employed for this shelxl refinement is uniquely defined
by the following loop, which should always be used as a source of
symmetry information in preference to the above space-group names.
They are only intended as comments.
;
_reflns_odcompleteness_completeness 99.84
_reflns_odcompleteness_iscentric 1
_reflns_odcompleteness_theta 30.44
_olex2_refinement_description
;
1. Fixed Uiso
 At 1.2 times of:
  All C(H) groups, All C(H,H) groups, All N(H) groups
 At 1.5 times of:
  All C(H,H,H) groups
2.a Secondary CH2 refined with riding coordinates:
 C2(H2A,H2B), C3(H3A,H3B), C4(H4A,H4B), C5(H5A,H5B)
2.b Aromatic/amide H refined with riding coordinates:
 N1(H1), C8(H8), C9(H9), C10(H10), C11(H11), C12(H12), C14(H14), C15(H15),
 C16(H16), C17(H17), C18(H18), C20(H20), C21(H21), C22(H22), C23(H23), C24(H24),
  C26(H26), C27(H27), C28(H28), C29(H29), C30(H30), C32(H32), C33(H33),
 C34(H34), C35(H35), C36(H36), C38(H38), C39(H39), C40(H40), C41(H41), C42(H42)
2.c Idealised Me refined as rotating group:
 C6(H6A,H6B,H6C)
;

loop_
_space_group_symop_operation_xyz
'x, y, z'
'-x+1/2, y+1/2, -z+1/2'
'-x, -y, -z'
'x-1/2, -y-1/2, z-1/2'

loop_
_atom_site_label
_atom_site_type_symbol
_atom_site_fract_x
_atom_site_fract_y
_atom_site_fract_z
_atom_site_U_iso_or_equiv
_atom_site_adp_type
_atom_site_occupancy
_atom_site_site_symmetry_order
_atom_site_calc_flag
_atom_site_refinement_flags_posn
Cu1 Cu 0.80781(2) 0.37932(2) 0.77039(2) 0.02432(6) Uani 1 1 d .
Cl1 Cl 0.80756(5) 0.26503(2) 0.75623(5) 0.03986(14) Uani 1 1 d .
S1 S 0.92760(4) 0.40863(2) 0.91557(4) 0.03017(11) Uani 1 1 d .
P1 P 0.88443(4) 0.42522(2) 0.66457(4) 0.02299(10) Uani 1 1 d .
P2 P 0.63900(4) 0.40084(2) 0.77558(4) 0.02209(10) Uani 1 1 d .
N1 N 1.02374(17) 0.29257(9) 0.91788(15) 0.0413(5) Uani 1 1 d .
H1 H 0.9645 0.2732 0.8870 0.050 Uiso 1 1 calc R
N2 N 1.12950(15) 0.37006(10) 0.99107(14) 0.0381(4) Uani 1 1 d .
C1 C 1.03072(16) 0.35524(10) 0.94081(15) 0.0291(4) Uani 1 1 d .
C2 C 1.1265(2) 0.25970(13) 0.9502(2) 0.0544(7) Uani 1 1 d .
H2A H 1.1529 0.2451 0.8969 0.065 Uiso 1 1 calc R
H2B H 1.1217 0.2216 0.9899 0.065 Uiso 1 1 calc R
C3 C 1.1973(2) 0.31224(14) 1.0062(2) 0.0574(8) Uani 1 1 d .
H3A H 1.2205 0.3007 1.0734 0.069 Uiso 1 1 calc R
H3B H 1.2611 0.3192 0.9831 0.069 Uiso 1 1 calc R
C4 C 1.1723(2) 0.43541(13) 1.0054(2) 0.0474(6) Uani 1 1 d .
H4A H 1.2319 0.4371 1.0631 0.057 Uiso 1 1 calc R
H4B H 1.1164 0.4662 1.0125 0.057 Uiso 1 1 calc R
C5 C 1.2131(3) 0.45528(18) 0.9184(3) 0.0728(9) Uani 1 1 d .
H5A H 1.2753 0.4278 0.9172 0.087 Uiso 1 1 calc R
H5B H 1.1562 0.4464 0.8605 0.087 Uiso 1 1 calc R
C6 C 1.2439(3) 0.5241(2) 0.9192(3) 0.0872(12) Uani 1 1 d .
H6A H 1.2718 0.5330 0.8654 0.131 Uiso 1 1 calc GR
H6B H 1.2990 0.5336 0.9771 0.131 Uiso 1 1 calc GR
H6C H 1.1814 0.5516 0.9157 0.131 Uiso 1 1 calc GR
C7 C 1.02197(15) 0.39933(10) 0.67724(14) 0.0268(4) Uani 1 1 d .
C8 C 1.09957(17) 0.44082(12) 0.65947(16) 0.0367(5) Uani 1 1 d .
H8 H 1.0830 0.4852 0.6437 0.044 Uiso 1 1 calc R
C9 C 1.20057(18) 0.41696(15) 0.66494(18) 0.0466(6) Uani 1 1 d .
H9 H 1.2532 0.4451 0.6528 0.056 Uiso 1 1 calc R
C10 C 1.22520(19) 0.35260(15) 0.68796(18) 0.0483(7) Uani 1 1 d .
H10 H 1.2941 0.3363 0.6901 0.058 Uiso 1 1 calc R
C11 C 1.1501(2) 0.31190(13) 0.70781(18) 0.0446(6) Uani 1 1 d .
H11 H 1.1678 0.2679 0.7250 0.054 Uiso 1 1 calc R
C12 C 1.04813(18) 0.33515(11) 0.70268(16) 0.0333(4) Uani 1 1 d .
H12 H 0.9965 0.3070 0.7166 0.040 Uiso 1 1 calc R
C13 C 0.89550(15) 0.51450(9) 0.66841(15) 0.0265(4) Uani 1 1 d .
C14 C 0.87170(17) 0.55273(10) 0.58840(16) 0.0308(4) Uani 1 1 d .
H14 H 0.8513 0.5326 0.5286 0.037 Uiso 1 1 calc R
C15 C 0.87751(18) 0.62066(10) 0.59501(19) 0.0368(5) Uani 1 1 d .
H15 H 0.8606 0.6465 0.5398 0.044 Uiso 1 1 calc R
C16 C 0.9076(2) 0.65016(11) 0.6811(2) 0.0457(6) Uani 1 1 d .
H16 H 0.9110 0.6964 0.6855 0.055 Uiso 1 1 calc R
C17 C 0.9330(3) 0.61243(12) 0.7616(2) 0.0532(7) Uani 1 1 d .
H17 H 0.9548 0.6328 0.8212 0.064 Uiso 1 1 calc R
C18 C 0.9267(2) 0.54494(11) 0.75536(18) 0.0422(6) Uani 1 1 d .
H18 H 0.9439 0.5194 0.8108 0.051 Uiso 1 1 calc R
C19 C 0.82137(15) 0.40976(9) 0.54072(14) 0.0255(4) Uani 1 1 d .
C20 C 0.71122(17) 0.41713(10) 0.50853(17) 0.0329(4) Uani 1 1 d .
H20 H 0.6712 0.4277 0.5515 0.039 Uiso 1 1 calc R
C21 C 0.65934(19) 0.40929(11) 0.41477(18) 0.0395(5) Uani 1 1 d .
H21 H 0.5844 0.4153 0.3937 0.047 Uiso 1 1 calc R
C22 C 0.7162(2) 0.39266(12) 0.35142(18) 0.0431(5) Uani 1 1 d .
H22 H 0.6806 0.3876 0.2870 0.052 Uiso 1 1 calc R
C23 C 0.8248(2) 0.38351(13) 0.38259(18) 0.0462(6) Uani 1 1 d .
H23 H 0.8639 0.3712 0.3397 0.055 Uiso 1 1 calc R
C24 C 0.87759(18) 0.39217(11) 0.47673(16) 0.0363(5) Uani 1 1 d .
H24 H 0.9526 0.3860 0.4975 0.044 Uiso 1 1 calc R
C25 C 0.53675(15) 0.37617(9) 0.67023(14) 0.0256(4) Uani 1 1 d .
C26 C 0.52220(19) 0.30949(11) 0.65135(16) 0.0354(5) Uani 1 1 d .
H26 H 0.5639 0.2787 0.6935 0.042 Uiso 1 1 calc R
C27 C 0.4477(2) 0.28795(12) 0.57183(18) 0.0427(5) Uani 1 1 d .
H27 H 0.4364 0.2425 0.5611 0.051 Uiso 1 1 calc R
C28 C 0.38995(19) 0.33188(14) 0.50839(18) 0.0446(6) Uani 1 1 d .
H28 H 0.3403 0.3169 0.4530 0.054 Uiso 1 1 calc R
C29 C 0.40434(18) 0.39772(13) 0.52528(17) 0.0416(5) Uani 1 1 d .
H29 H 0.3645 0.4281 0.4813 0.050 Uiso 1 1 calc R
C30 C 0.47666(17) 0.42015(11) 0.60613(16) 0.0334(4) Uani 1 1 d .
H30 H 0.4850 0.4657 0.6176 0.040 Uiso 1 1 calc R
C31 C 0.60402(15) 0.48538(9) 0.79275(14) 0.0256(4) Uani 1 1 d .
C32 C 0.53851(18) 0.50478(10) 0.84849(17) 0.0363(5) Uani 1 1 d .
H32 H 0.5070 0.4729 0.8791 0.044 Uiso 1 1 calc R
C33 C 0.5193(2) 0.57086(11) 0.8593(2) 0.0432(6) Uani 1 1 d .
H33 H 0.4762 0.5838 0.8986 0.052 Uiso 1 1 calc R
C34 C 0.56222(19) 0.61743(10) 0.81341(19) 0.0417(6) Uani 1 1 d .
H34 H 0.5476 0.6623 0.8202 0.050 Uiso 1 1 calc R
C35 C 0.62658(19) 0.59895(10) 0.75756(18) 0.0380(5) Uani 1 1 d .
H35 H 0.6563 0.6311 0.7259 0.046 Uiso 1 1 calc R
C36 C 0.64779(17) 0.53346(10) 0.74774(16) 0.0314(4) Uani 1 1 d .
H36 H 0.6928 0.5211 0.7098 0.038 Uiso 1 1 calc R
C37 C 0.59800(15) 0.35434(9) 0.86562(14) 0.0242(4) Uani 1 1 d .
C38 C 0.67544(18) 0.32839(10) 0.93932(16) 0.0329(4) Uani 1 1 d .
H38 H 0.7486 0.3361 0.9440 0.039 Uiso 1 1 calc R
C39 C 0.6464(2) 0.29069(12) 1.00723(18) 0.0420(5) Uani 1 1 d .
H39 H 0.7000 0.2737 1.0586 0.050 Uiso 1 1 calc R
C40 C 0.5411(2) 0.27818(11) 0.99990(19) 0.0436(6) Uani 1 1 d .
H40 H 0.5215 0.2523 1.0457 0.052 Uiso 1 1 calc R
C41 C 0.4636(2) 0.30342(12) 0.92567(19) 0.0436(6) Uani 1 1 d .
H41 H 0.3906 0.2942 0.9199 0.052 Uiso 1 1 calc R
C42 C 0.49136(17) 0.34197(11) 0.85974(17) 0.0362(5) Uani 1 1 d .
H42 H 0.4373 0.3602 0.8100 0.043 Uiso 1 1 calc R

loop_
_atom_site_aniso_label
_atom_site_aniso_U_11
_atom_site_aniso_U_22
_atom_site_aniso_U_33
_atom_site_aniso_U_23
_atom_site_aniso_U_13
_atom_site_aniso_U_12
Cu1 0.02206(11) 0.02188(11) 0.03030(14) 0.00190(9) 0.00927(9) 0.00091(8)
Cl1 0.0388(3) 0.0205(2) 0.0595(4) -0.0045(2) 0.0118(3) -0.00027(19)
S1 0.0245(2) 0.0312(2) 0.0332(3) -0.0030(2) 0.00499(19) 0.00436(18)
P1 0.0215(2) 0.0233(2) 0.0253(2) -0.00046(19) 0.00816(18) -0.00046(17)
P2 0.0204(2) 0.0213(2) 0.0249(2) 0.00313(18) 0.00664(18) 0.00151(16)
N1 0.0381(11) 0.0320(9) 0.0519(13) 0.0037(9) 0.0090(9) 0.0082(8)
N2 0.0264(9) 0.0483(11) 0.0368(11) 0.0002(9) 0.0037(8) 0.0099(8)
C1 0.0297(10) 0.0357(10) 0.0242(10) 0.0042(8) 0.0109(8) 0.0050(8)
C2 0.0542(17) 0.0488(15) 0.0634(19) 0.0088(13) 0.0213(14) 0.0261(13)
C3 0.0396(15) 0.0576(17) 0.070(2) 0.0122(15) 0.0053(13) 0.0212(12)
C4 0.0300(12) 0.0543(15) 0.0502(16) -0.0048(12) -0.0029(10) -0.0020(10)
C5 0.073(2) 0.082(2) 0.060(2) -0.0018(18) 0.0123(17) -0.0211(18)
C6 0.089(3) 0.092(3) 0.080(3) 0.001(2) 0.021(2) -0.024(2)
C7 0.0212(9) 0.0377(10) 0.0212(9) -0.0045(8) 0.0055(7) 0.0008(7)
C8 0.0263(10) 0.0537(13) 0.0313(11) -0.0004(10) 0.0096(9) -0.0044(9)
C9 0.0231(11) 0.0812(19) 0.0368(13) -0.0102(13) 0.0102(9) -0.0070(11)
C10 0.0232(11) 0.0839(19) 0.0352(13) -0.0176(13) 0.0036(9) 0.0121(11)
C11 0.0383(13) 0.0548(14) 0.0383(13) -0.0108(11) 0.0062(10) 0.0184(11)
C12 0.0323(11) 0.0377(11) 0.0305(11) -0.0057(9) 0.0097(9) 0.0070(8)
C13 0.0238(9) 0.0256(9) 0.0320(11) -0.0016(8) 0.0108(8) -0.0027(7)
C14 0.0319(11) 0.0277(9) 0.0338(11) 0.0008(8) 0.0105(9) 0.0003(8)
C15 0.0361(12) 0.0272(10) 0.0485(14) 0.0054(10) 0.0136(10) 0.0013(8)
C16 0.0576(16) 0.0251(10) 0.0601(17) -0.0048(11) 0.0257(13) -0.0040(10)
C17 0.083(2) 0.0348(12) 0.0464(16) -0.0152(11) 0.0250(15) -0.0175(13)
C18 0.0623(16) 0.0318(11) 0.0346(13) -0.0041(10) 0.0169(11) -0.0119(10)
C19 0.0262(9) 0.0225(8) 0.0275(10) -0.0004(7) 0.0070(7) -0.0014(7)
C20 0.0275(10) 0.0315(10) 0.0386(12) -0.0005(9) 0.0070(9) 0.0018(8)
C21 0.0310(11) 0.0352(11) 0.0446(14) 0.0013(10) -0.0032(10) 0.0004(9)
C22 0.0479(14) 0.0457(13) 0.0296(12) -0.0012(10) -0.0004(10) -0.0037(10)
C23 0.0463(14) 0.0617(16) 0.0306(12) -0.0083(11) 0.0107(11) -0.0036(12)
C24 0.0306(11) 0.0487(13) 0.0301(11) -0.0059(10) 0.0088(9) 0.0004(9)
C25 0.0211(9) 0.0305(9) 0.0269(10) 0.0017(8) 0.0093(7) 0.0011(7)
C26 0.0402(12) 0.0334(10) 0.0312(11) -0.0018(9) 0.0072(9) 0.0020(9)
C27 0.0460(14) 0.0428(13) 0.0388(13) -0.0122(11) 0.0104(11) -0.0034(10)
C28 0.0334(12) 0.0639(16) 0.0347(13) -0.0151(12) 0.0057(10) -0.0024(11)
C29 0.0295(11) 0.0573(14) 0.0343(12) 0.0052(11) 0.0021(9) 0.0075(10)
C30 0.0269(10) 0.0368(11) 0.0344(12) 0.0026(9) 0.0047(8) 0.0033(8)
C31 0.0238(9) 0.0228(8) 0.0289(10) 0.0015(7) 0.0049(7) 0.0024(7)
C32 0.0326(11) 0.0323(10) 0.0466(14) -0.0028(10) 0.0154(10) 0.0024(8)
C33 0.0394(13) 0.0359(12) 0.0558(16) -0.0095(11) 0.0151(11) 0.0067(9)
C34 0.0380(12) 0.0242(10) 0.0555(16) -0.0064(10) -0.0001(11) 0.0054(8)
C35 0.0394(12) 0.0249(9) 0.0439(13) 0.0037(9) 0.0014(10) -0.0023(8)
C36 0.0331(11) 0.0261(9) 0.0340(11) 0.0014(8) 0.0071(9) 0.0003(8)
C37 0.0266(9) 0.0230(8) 0.0240(9) 0.0012(7) 0.0083(7) -0.0001(7)
C38 0.0304(10) 0.0340(10) 0.0346(12) 0.0054(9) 0.0095(9) 0.0001(8)
C39 0.0511(15) 0.0417(12) 0.0345(13) 0.0133(10) 0.0136(11) 0.0055(10)
C40 0.0589(16) 0.0377(11) 0.0446(14) 0.0072(11) 0.0318(13) -0.0009(11)
C41 0.0394(13) 0.0524(14) 0.0471(15) 0.0008(12) 0.0256(11) -0.0085(10)
C42 0.0266(10) 0.0466(12) 0.0372(12) 0.0039(10) 0.0116(9) -0.0031(9)

loop_
_atom_type_symbol
_atom_type_description
_atom_type_scat_dispersion_real
_atom_type_scat_dispersion_imag
_atom_type_scat_source
C C 0.0033 0.0016 'International Tables Vol C Tables 4.2.6.8 and 6.1.1.4'
H H 0.0000 0.0000 'International Tables Vol C Tables 4.2.6.8 and 6.1.1.4'
Cl Cl 0.1484 0.1585 'International Tables Vol C Tables 4.2.6.8 and 6.1.1.4'
Cu Cu 0.3201 1.2651 'International Tables Vol C Tables 4.2.6.8 and 6.1.1.4'
N N 0.0061 0.0033 'International Tables Vol C Tables 4.2.6.8 and 6.1.1.4'
P P 0.1023 0.0942 'International Tables Vol C Tables 4.2.6.8 and 6.1.1.4'
S S 0.1246 0.1234 'International Tables Vol C Tables 4.2.6.8 and 6.1.1.4'

loop_
_geom_angle_atom_site_label_1
_geom_angle_atom_site_label_2
_geom_angle_atom_site_label_3
_geom_angle
Cl1 Cu1 S1 108.55(2)
P1 Cu1 Cl1 109.90(2)
P1 Cu1 S1 102.62(2)
P2 Cu1 Cl1 102.66(2)
P2 Cu1 S1 109.12(2)
P2 Cu1 P1 123.50(2)
C1 S1 Cu1 109.02(8)
C7 P1 Cu1 114.03(7)
C7 P1 C13 102.69(9)
C13 P1 Cu1 115.84(6)
C19 P1 Cu1 117.37(6)
C19 P1 C7 102.50(9)
C19 P1 C13 102.38(9)
C25 P2 Cu1 114.03(6)
C25 P2 C37 101.03(9)
C31 P2 Cu1 118.05(6)
C31 P2 C25 103.27(9)
C31 P2 C37 105.04(9)
C37 P2 Cu1 113.50(6)
C1 N1 H1 124.2
C1 N1 C2 111.7(2)
C2 N1 H1 124.2
C1 N2 C3 110.7(2)
C1 N2 C4 124.63(19)
C4 N2 C3 122.5(2)
N1 C1 S1 125.00(17)
N1 C1 N2 110.66(19)
N2 C1 S1 124.26(17)
N1 C2 H2A 111.2
N1 C2 H2B 111.2
N1 C2 C3 102.8(2)
H2A C2 H2B 109.1
C3 C2 H2A 111.2
C3 C2 H2B 111.2
N2 C3 C2 103.8(2)
N2 C3 H3A 111.0
N2 C3 H3B 111.0
C2 C3 H3A 111.0
C2 C3 H3B 111.0
H3A C3 H3B 109.0
N2 C4 H4A 109.9
N2 C4 H4B 109.9
N2 C4 C5 108.7(2)
H4A C4 H4B 108.3
C5 C4 H4A 109.9
C5 C4 H4B 109.9
C4 C5 H5A 108.9
C4 C5 H5B 108.9
H5A C5 H5B 107.8
C6 C5 C4 113.2(3)
C6 C5 H5A 108.9
C6 C5 H5B 108.9
C5 C6 H6A 109.5
C5 C6 H6B 109.5
C5 C6 H6C 109.5
H6A C6 H6B 109.5
H6A C6 H6C 109.5
H6B C6 H6C 109.5
C8 C7 P1 122.75(17)
C12 C7 P1 117.78(15)
C12 C7 C8 119.44(19)
C7 C8 H8 120.1
C9 C8 C7 119.8(2)
C9 C8 H8 120.1
C8 C9 H9 119.8
C10 C9 C8 120.4(2)
C10 C9 H9 119.8
C9 C10 H10 119.9
C11 C10 C9 120.1(2)
C11 C10 H10 119.9
C10 C11 H11 119.9
C10 C11 C12 120.1(2)
C12 C11 H11 119.9
C7 C12 C11 120.1(2)
C7 C12 H12 120.0
C11 C12 H12 120.0
C14 C13 P1 122.65(16)
C14 C13 C18 118.87(19)
C18 C13 P1 118.47(16)
C13 C14 H14 119.7
C13 C14 C15 120.5(2)
C15 C14 H14 119.7
C14 C15 H15 120.0
C16 C15 C14 120.1(2)
C16 C15 H15 120.0
C15 C16 H16 120.0
C15 C16 C17 119.9(2)
C17 C16 H16 120.0
C16 C17 H17 119.9
C16 C17 C18 120.1(2)
C18 C17 H17 119.9
C13 C18 H18 119.8
C17 C18 C13 120.4(2)
C17 C18 H18 119.8
C20 C19 P1 118.00(15)
C24 C19 P1 123.62(16)
C24 C19 C20 118.4(2)
C19 C20 H20 119.6
C21 C20 C19 120.8(2)
C21 C20 H20 119.6
C20 C21 H21 119.8
C20 C21 C22 120.3(2)
C22 C21 H21 119.8
C21 C22 H22 120.2
C23 C22 C21 119.5(2)
C23 C22 H22 120.2
C22 C23 H23 119.8
C22 C23 C24 120.4(2)
C24 C23 H23 119.8
C19 C24 H24 119.7
C23 C24 C19 120.5(2)
C23 C24 H24 119.7
C26 C25 P2 117.99(16)
C30 C25 P2 123.50(16)
C30 C25 C26 118.4(2)
C25 C26 H26 119.7
C27 C26 C25 120.6(2)
C27 C26 H26 119.7
C26 C27 H27 119.8
C28 C27 C26 120.4(2)
C28 C27 H27 119.8
C27 C28 H28 120.1
C27 C28 C29 119.7(2)
C29 C28 H28 120.1
C28 C29 H29 119.7
C28 C29 C30 120.6(2)
C30 C29 H29 119.7
C25 C30 C29 120.2(2)
C25 C30 H30 119.9
C29 C30 H30 119.9
C32 C31 P2 124.59(15)
C36 C31 P2 117.02(15)
C36 C31 C32 118.38(18)
C31 C32 H32 119.9
C33 C32 C31 120.1(2)
C33 C32 H32 119.9
C32 C33 H33 119.7
C34 C33 C32 120.6(2)
C34 C33 H33 119.7
C33 C34 H34 120.0
C33 C34 C35 119.9(2)
C35 C34 H34 120.0
C34 C35 H35 120.0
C34 C35 C36 119.9(2)
C36 C35 H35 120.0
C31 C36 H36 119.5
C35 C36 C31 121.0(2)
C35 C36 H36 119.5
C38 C37 P2 118.97(15)
C38 C37 C42 118.97(19)
C42 C37 P2 122.00(16)
C37 C38 H38 119.9
C37 C38 C39 120.2(2)
C39 C38 H38 119.9
C38 C39 H39 119.9
C40 C39 C38 120.2(2)
C40 C39 H39 119.9
C39 C40 H40 120.2
C39 C40 C41 119.6(2)
C41 C40 H40 120.2
C40 C41 H41 119.8
C42 C41 C40 120.5(2)
C42 C41 H41 119.8
C37 C42 H42 119.8
C41 C42 C37 120.5(2)
C41 C42 H42 119.8

loop_
_geom_bond_atom_site_label_1
_geom_bond_atom_site_label_2
_geom_bond_distance
Cu1 Cl1 2.3531(5)
Cu1 S1 2.3735(6)
Cu1 P1 2.2779(5)
Cu1 P2 2.2634(5)
S1 C1 1.695(2)
P1 C7 1.8288(19)
P1 C13 1.8361(19)
P1 C19 1.829(2)
P2 C25 1.832(2)
P2 C31 1.8277(19)
P2 C37 1.8338(19)
N1 H1 0.8800
N1 C1 1.326(3)
N1 C2 1.459(3)
N2 C1 1.337(3)
N2 C3 1.459(3)
N2 C4 1.445(3)
C2 H2A 0.9900
C2 H2B 0.9900
C2 C3 1.513(4)
C3 H3A 0.9900
C3 H3B 0.9900
C4 H4A 0.9900
C4 H4B 0.9900
C4 C5 1.576(4)
C5 H5A 0.9900
C5 H5B 0.9900
C5 C6 1.466(5)
C6 H6A 0.9800
C6 H6B 0.9800
C6 H6C 0.9800
C7 C8 1.399(3)
C7 C12 1.386(3)
C8 H8 0.9500
C8 C9 1.385(3)
C9 H9 0.9500
C9 C10 1.379(4)
C10 H10 0.9500
C10 C11 1.377(4)
C11 H11 0.9500
C11 C12 1.393(3)
C12 H12 0.9500
C13 C14 1.387(3)
C13 C18 1.392(3)
C14 H14 0.9500
C14 C15 1.397(3)
C15 H15 0.9500
C15 C16 1.372(4)
C16 H16 0.9500
C16 C17 1.387(4)
C17 H17 0.9500
C17 C18 1.388(3)
C18 H18 0.9500
C19 C20 1.393(3)
C19 C24 1.393(3)
C20 H20 0.9500
C20 C21 1.384(3)
C21 H21 0.9500
C21 C22 1.387(4)
C22 H22 0.9500
C22 C23 1.377(4)
C23 H23 0.9500
C23 C24 1.393(3)
C24 H24 0.9500
C25 C26 1.398(3)
C25 C30 1.390(3)
C26 H26 0.9500
C26 C27 1.384(3)
C27 H27 0.9500
C27 C28 1.372(4)
C28 H28 0.9500
C28 C29 1.377(4)
C29 H29 0.9500
C29 C30 1.390(3)
C30 H30 0.9500
C31 C32 1.396(3)
C31 C36 1.395(3)
C32 H32 0.9500
C32 C33 1.395(3)
C33 H33 0.9500
C33 C34 1.376(4)
C34 H34 0.9500
C34 C35 1.380(4)
C35 H35 0.9500
C35 C36 1.387(3)
C36 H36 0.9500
C37 C38 1.380(3)
C37 C42 1.391(3)
C38 H38 0.9500
C38 C39 1.400(3)
C39 H39 0.9500
C39 C40 1.371(4)
C40 H40 0.9500
C40 C41 1.379(4)
C41 H41 0.9500
C41 C42 1.379(3)
C42 H42 0.9500

loop_
_geom_hbond_atom_site_label_D
_geom_hbond_atom_site_label_H
_geom_hbond_atom_site_label_A
_geom_hbond_distance_DH
_geom_hbond_distance_HA
_geom_hbond_distance_DA
_geom_hbond_angle_DHA
N1 H1 Cl1 0.88 2.42 3.221(2) 152.2

loop_
_geom_torsion_atom_site_label_1
_geom_torsion_atom_site_label_2
_geom_torsion_atom_site_label_3
_geom_torsion_atom_site_label_4
_geom_torsion
Cu1 S1 C1 N1 -33.2(2)
Cu1 S1 C1 N2 150.48(17)
Cu1 P1 C7 C8 -145.50(16)
Cu1 P1 C7 C12 36.60(18)
Cu1 P1 C13 C14 -136.56(15)
Cu1 P1 C13 C18 41.95(19)
Cu1 P1 C19 C20 46.90(17)
Cu1 P1 C19 C24 -134.23(16)
Cu1 P2 C25 C26 67.55(16)
Cu1 P2 C25 C30 -109.32(16)
Cu1 P2 C31 C32 -140.68(17)
Cu1 P2 C31 C36 38.25(19)
Cu1 P2 C37 C38 20.59(18)
Cu1 P2 C37 C42 -156.51(16)
P1 C7 C8 C9 -176.09(17)
P1 C7 C12 C11 176.15(17)
P1 C13 C14 C15 177.59(16)
P1 C13 C18 C17 -178.0(2)
P1 C19 C20 C21 176.81(16)
P1 C19 C24 C23 -177.57(19)
P2 C25 C26 C27 -178.68(18)
P2 C25 C30 C29 176.65(16)
P2 C31 C32 C33 178.04(19)
P2 C31 C36 C35 -179.31(17)
P2 C37 C38 C39 -177.68(17)
P2 C37 C42 C41 175.96(18)
N1 C2 C3 N2 -5.5(3)
N2 C4 C5 C6 171.6(3)
C1 N1 C2 C3 5.3(3)
C1 N2 C3 C2 4.4(3)
C1 N2 C4 C5 -83.0(3)
C2 N1 C1 S1 -179.59(18)
C2 N1 C1 N2 -2.8(3)
C3 N2 C1 S1 175.65(19)
C3 N2 C1 N1 -1.2(3)
C3 N2 C4 C5 78.5(3)
C4 N2 C1 S1 -21.0(3)
C4 N2 C1 N1 162.2(2)
C4 N2 C3 C2 -159.4(2)
C7 P1 C13 C14 98.49(17)
C7 P1 C13 C18 -83.00(19)
C7 P1 C19 C20 172.67(16)
C7 P1 C19 C24 -8.5(2)
C7 C8 C9 C10 -0.1(4)
C8 C7 C12 C11 -1.8(3)
C8 C9 C10 C11 -1.5(4)
C9 C10 C11 C12 1.4(4)
C10 C11 C12 C7 0.2(4)
C12 C7 C8 C9 1.8(3)
C13 P1 C7 C8 -19.4(2)
C13 P1 C7 C12 162.73(16)
C13 P1 C19 C20 -81.13(16)
C13 P1 C19 C24 97.74(18)
C13 C14 C15 C16 0.4(3)
C14 C13 C18 C17 0.5(4)
C14 C15 C16 C17 0.5(4)
C15 C16 C17 C18 -0.8(4)
C16 C17 C18 C13 0.4(4)
C18 C13 C14 C15 -0.9(3)
C19 P1 C7 C8 86.59(19)
C19 P1 C7 C12 -91.31(17)
C19 P1 C13 C14 -7.56(18)
C19 P1 C13 C18 170.95(18)
C19 C20 C21 C22 1.3(3)
C20 C19 C24 C23 1.3(3)
C20 C21 C22 C23 0.5(4)
C21 C22 C23 C24 -1.3(4)
C22 C23 C24 C19 0.4(4)
C24 C19 C20 C21 -2.1(3)
C25 P2 C31 C32 92.5(2)
C25 P2 C31 C36 -88.61(17)
C25 P2 C37 C38 143.09(16)
C25 P2 C37 C42 -34.01(19)
C25 C26 C27 C28 2.6(4)
C26 C25 C30 C29 -0.2(3)
C26 C27 C28 C29 -1.7(4)
C27 C28 C29 C30 -0.1(4)
C28 C29 C30 C25 1.1(3)
C30 C25 C26 C27 -1.6(3)
C31 P2 C25 C26 -163.08(16)
C31 P2 C25 C30 20.04(19)
C31 P2 C37 C38 -109.78(17)
C31 P2 C37 C42 73.12(19)
C31 C32 C33 C34 1.7(4)
C32 C31 C36 C35 -0.3(3)
C32 C33 C34 C35 -1.2(4)
C33 C34 C35 C36 0.0(4)
C34 C35 C36 C31 0.7(3)
C36 C31 C32 C33 -0.9(3)
C37 P2 C25 C26 -54.56(17)
C37 P2 C25 C30 128.56(17)
C37 P2 C31 C32 -13.0(2)
C37 P2 C31 C36 165.91(16)
C37 C38 C39 C40 1.4(4)
C38 C37 C42 C41 -1.1(3)
C38 C39 C40 C41 -0.6(4)
C39 C40 C41 C42 -1.1(4)
C40 C41 C42 C37 1.9(4)
C42 C37 C38 C39 -0.5(3)
